data_4508222
loop_
_publ_author_name
'Liu, Leifeng'
'Yu, Zheng-Bao'
'Chen, Hong'
'Deng, Youqian'
'Lee, Bao-Lin'
'Sun, Junliang'

_publ_section_title
;
 Disorder in Extra-Large Pore Zeolite ITQ-33 Revealed by Single Crystal
 XRD
;
_journal_issue 10
_journal_name_full 'Crystal Growth &amp; Design'
_journal_page_first 4168
_journal_paper_doi 10.1021/cg400880a
_journal_volume 13
_journal_year 2013
_chemical_formula_moiety 'Ge0.2172 O Si0.2827 '
_chemical_formula_sum 'Ge0.2172 O Si0.2827'
_chemical_formula_weight 39.7165
_chemical_name_systematic
; 
 ? 
;
_space_group_IT_number 191
_symmetry_cell_setting hexagonal
_symmetry_space_group_name_Hall '-P 6 2'
_symmetry_space_group_name_H-M 'P 6/m m m'
_atom_sites_solution_primary direct
_atom_sites_solution_secondary difmap
_audit_creation_method SHELXL-97
_cell_angle_alpha 90.00
_cell_angle_beta 90.00
_cell_angle_gamma 120.00
_cell_formula_units_Z 92
_cell_length_a 19.3095(4)
_cell_length_b 19.3095(4)
_cell_length_c 11.5130(4)
_cell_measurement_reflns_used 8297
_cell_measurement_temperature 100
_cell_measurement_theta_max 32.1644
_cell_measurement_theta_min 2.0446
_cell_volume 3717.59(17)
_computing_structure_refinement 'SHELXL-97 (Sheldrick, 1997)'
_computing_structure_solution 'SHELXS-97 (Sheldrick, 1990)'
_diffrn_ambient_temperature 100
_diffrn_measured_fraction_theta_full 0.998
_diffrn_measured_fraction_theta_max 0.998
_diffrn_radiation_monochromator synchrotron
_diffrn_radiation_source synchrotron
_diffrn_radiation_type synchrotron
_diffrn_radiation_wavelength 0.6889
_diffrn_reflns_av_R_equivalents 0.0995
_diffrn_reflns_av_sigmaI/netI 0.0375
_diffrn_reflns_limit_h_max 20
_diffrn_reflns_limit_h_min -23
_diffrn_reflns_limit_k_max 23
_diffrn_reflns_limit_k_min -18
_diffrn_reflns_limit_l_max 13
_diffrn_reflns_limit_l_min -13
_diffrn_reflns_number 31030
_diffrn_reflns_theta_full 25.18
_diffrn_reflns_theta_max 25.18
_diffrn_reflns_theta_min 2.11
_exptl_absorpt_correction_T_max 1.00000
_exptl_absorpt_correction_T_min 0.47088
_exptl_absorpt_correction_type multi-scan
_exptl_absorpt_process_details
;
CrysAlisPro, Agilent Technologies,
Version 1.171.35.6 (release 27-01-2011 CrysAlis171 .NET)
(compiled Jan 27 2011,13:34:29)
Empirical absorption correction using spherical harmonics,
 implemented in SCALE3 ABSPACK scaling algorithm.
;
_exptl_crystal_colour colorless
_exptl_crystal_density_diffrn 1.632
_exptl_crystal_density_method 'not measured'
_exptl_crystal_description hexagonal
_exptl_crystal_F_000 1740
_exptl_crystal_size_max 0.006
_exptl_crystal_size_mid 0.005
_exptl_crystal_size_min 0.003
_refine_diff_density_max 1.718
_refine_diff_density_min -1.082
_refine_diff_density_rms 0.171
_refine_ls_extinction_method none
_refine_ls_goodness_of_fit_ref 1.233
_refine_ls_matrix_type full
_refine_ls_number_parameters 85
_refine_ls_number_reflns 1353
_refine_ls_number_restraints 0
_refine_ls_restrained_S_all 1.233
_refine_ls_R_factor_all 0.0729
_refine_ls_R_factor_gt 0.0705
_refine_ls_shift/su_max 0.000
_refine_ls_shift/su_mean 0.000
_refine_ls_structure_factor_coef Fsqd
_refine_ls_weighting_details 'calc w=1/[\s^2^(Fo^2^)+(0.1280P)^2^+5.3987P] where P=(Fo^2^+2Fc^2^)/3'
_refine_ls_weighting_scheme calc
_refine_ls_wR_factor_gt 0.2219
_refine_ls_wR_factor_ref 0.2252
_reflns_number_gt 1291
_reflns_number_total 1353
_reflns_threshold_expression >2sigma(I)
_cod_data_source_file cg400880a_si_002.cif
_cod_data_source_block final-1
_cod_depositor_comments
;
The following automatic conversions were performed:

'_symmetry_cell_setting' value 'HEXAGONAL' changed to 'hexagonal'
according to /home/saulius/struct/CIF-dictionaries/cif_core.dic
dictionary named 'cif_core.dic' version 2.4.2 from 2011-04-26.

Automatic conversion script
Id: cif_fix_values 1891 2012-01-12 08:04:46Z andrius 
;
_cod_original_cell_volume 3717.59(20)
_cod_original_formula_sum 'Ge0.2172 O Si0.2827 '
_cod_database_code 4508222

loop_
_symmetry_equiv_pos_as_xyz
'x, y, z'
'-y, x-y, z'
'-x+y, -x, z'
'-x, -y, z'
'y, -x+y, z'
'x-y, x, z'
'y, x, -z'
'x-y, -y, -z'
'-x, -x+y, -z'
'-y, -x, -z'
'-x+y, y, -z'
'x, x-y, -z'
'-x, -y, -z'
'y, -x+y, -z'
'x-y, x, -z'
'x, y, -z'
'-y, x-y, -z'
'-x+y, -x, -z'
'-y, -x, z'
'-x+y, y, z'
'x, x-y, z'
'y, x, z'
'x-y, -y, z'
'-x, -x+y, z'

loop_
_atom_site_label
_atom_site_type_symbol
_atom_site_fract_x
_atom_site_fract_y
_atom_site_fract_z
_atom_site_U_iso_or_equiv
_atom_site_adp_type
_atom_site_occupancy
_atom_site_symmetry_multiplicity
_atom_site_calc_flag
_atom_site_refinement_flags
_atom_site_disorder_group
Ge1 Ge 0.37331(5) 0.46520(6) 0.36427(9) 0.0595(5) Uani 0.5542(17) 1 d P 1
Si1 Si 0.37331(5) 0.46520(6) 0.36427(9) 0.0595(5) Uani 0.3181(10) 1 d P 1
Ge2 Ge 0.3333 0.6667 0.3653(2) 0.0361(7) Uani 0.0759(2) 6 d SP 1
Si2 Si 0.3333 0.6667 0.3653(2) 0.0361(7) Uani 0.797(2) 6 d SP 1
Ge3 Ge 0.28222(12) 0.71778(12) 0.0000 0.0784(11) Uani 0.1169(4) 4 d SP 1
Si3 Si 0.28222(12) 0.71778(12) 0.0000 0.0784(11) Uani 0.755(2) 4 d SP 1
Ge4 Ge 0.24699(4) 0.49398(7) 0.24955(9) 0.0402(5) Uani 0.2607(8) 2 d SP 1
Si4 Si 0.24699(4) 0.49398(7) 0.24955(9) 0.0402(5) Uani 0.6117(19) 2 d SP 1
O1 O 0.2905(3) 0.4416(4) 0.2806(6) 0.0788(19) Uani 0.872(3) 1 d P 1
O2 O 0.3397(7) 0.4639(6) 0.5000 0.103(3) Uani 0.872(3) 2 d SP 1
O3 O 0.3883(5) 0.3883(5) 0.3297(8) 0.096(3) Uani 0.872(3) 2 d SP 1
O7 O 0.4445(3) 0.5555(3) 0.3110(8) 0.094(2) Uani 0.872(3) 2 d SP 1
O8 O 0.2886(2) 0.5772(5) 0.3204(10) 0.100(3) Uani 0.872(3) 2 d SP 1
O9 O 0.3333 0.6667 0.5000 0.144(12) Uani 0.872(3) 12 d SP 1
O10 O 0.3785(4) 0.7571(8) 0.0000 0.110(4) Uani 0.872(3) 4 d SP 1
O11 O 0.2541(4) 0.7459(4) 0.1087(8) 0.139(4) Uani 0.872(3) 2 d SP 1
GeB1 Ge 0.3737(4) 0.4655(4) 0.1370(7) 0.0595(5) Uani 0.0811(17) 1 d P 2
SiB1 Si 0.3737(4) 0.4655(4) 0.1370(7) 0.0595(5) Uani 0.0466(10) 1 d P 2
GeB2 Ge 0.3333 0.6667 0.1354(16) 0.0361(7) Uani 0.0112(2) 6 d SP 2
SiB2 Si 0.3333 0.6667 0.1354(16) 0.0361(7) Uani 0.117(2) 6 d SP 2
GeB3 Ge 0.2843(9) 0.5687(18) 0.5000 0.0784(11) Uani 0.0171(4) 4 d SP 2
SiB3 Si 0.2843(9) 0.5687(18) 0.5000 0.0784(11) Uani 0.111(2) 4 d SP 2
GeB4 Ge 0.24699(4) 0.49398(7) 0.24955(9) 0.0402(5) Uani 0.0381(8) 2 d SP 2
SiB4 Si 0.24699(4) 0.49398(7) 0.24955(9) 0.0402(5) Uani 0.0896(19) 2 d SP 2
OB1 O 0.294(3) 0.447(3) 0.779(5) 0.0788(19) Uani 0.128(3) 1 d P 2
OB3 O 0.393(3) 0.393(3) 0.797(6) 0.096(3) Uani 0.128(3) 2 d SP 2
OB7 O 0.4426(19) 0.5574(19) 0.807(6) 0.094(2) Uani 0.128(3) 2 d SP 2
OB9 O 0.3333 0.6667 0.0000 0.144(12) Uani 0.128(3) 12 d SP 2
OB2 O 0.339(5) 0.461(4) 0.0000 0.103(3) Uani 0.128(3) 2 d SP 2
OB8 O 0.2870 0.5740 0.8250 0.100 Uani 0.128 2 d SP 2
OB10 O 0.3785 0.7571 0.5000 0.110 Uani 0.128 4 d SP 2
OB11 O 0.2490 0.4980 0.6070 0.139 Uani 0.128 2 d SP 2

loop_
_atom_site_aniso_label
_atom_site_aniso_U_11
_atom_site_aniso_U_22
_atom_site_aniso_U_33
_atom_site_aniso_U_23
_atom_site_aniso_U_13
_atom_site_aniso_U_12
Ge1 0.0533(6) 0.0523(7) 0.0827(8) -0.0049(4) -0.0057(4) 0.0336(5)
Si1 0.0533(6) 0.0523(7) 0.0827(8) -0.0049(4) -0.0057(4) 0.0336(5)
Ge2 0.0374(10) 0.0374(10) 0.0336(14) 0.000 0.000 0.0187(5)
Si2 0.0374(10) 0.0374(10) 0.0336(14) 0.000 0.000 0.0187(5)
Ge3 0.104(2) 0.104(2) 0.0406(14) 0.000 0.000 0.061(2)
Si3 0.104(2) 0.104(2) 0.0406(14) 0.000 0.000 0.061(2)
Ge4 0.0373(6) 0.0386(8) 0.0452(8) -0.0009(5) -0.0005(2) 0.0193(4)
Si4 0.0373(6) 0.0386(8) 0.0452(8) -0.0009(5) -0.0005(2) 0.0193(4)
O1 0.071(3) 0.064(3) 0.113(5) -0.009(3) -0.019(4) 0.043(3)
O2 0.127(8) 0.125(8) 0.084(5) 0.000 0.000 0.083(7)
O3 0.090(5) 0.090(5) 0.135(6) -0.015(5) -0.015(5) 0.066(5)
O7 0.080(4) 0.080(4) 0.115(6) 0.003(3) -0.003(3) 0.035(5)
O8 0.059(3) 0.061(5) 0.180(9) -0.050(5) -0.025(3) 0.030(2)
O9 0.19(2) 0.19(2) 0.043(10) 0.000 0.000 0.097(10)
O10 0.096(7) 0.087(9) 0.144(12) 0.000 0.000 0.043(4)
O11 0.195(10) 0.195(10) 0.059(5) -0.013(3) 0.013(3) 0.123(11)
GeB1 0.0533(6) 0.0523(7) 0.0827(8) -0.0049(4) -0.0057(4) 0.0336(5)
SiB1 0.0533(6) 0.0523(7) 0.0827(8) -0.0049(4) -0.0057(4) 0.0336(5)
GeB2 0.0374(10) 0.0374(10) 0.0336(14) 0.000 0.000 0.0187(5)
SiB2 0.0374(10) 0.0374(10) 0.0336(14) 0.000 0.000 0.0187(5)
GeB3 0.104(2) 0.104(2) 0.0406(14) 0.000 0.000 0.061(2)
SiB3 0.104(2) 0.104(2) 0.0406(14) 0.000 0.000 0.061(2)
GeB4 0.0373(6) 0.0386(8) 0.0452(8) -0.0009(5) -0.0005(2) 0.0193(4)
SiB4 0.0373(6) 0.0386(8) 0.0452(8) -0.0009(5) -0.0005(2) 0.0193(4)
OB1 0.071(3) 0.064(3) 0.113(5) -0.009(3) -0.019(4) 0.043(3)
OB3 0.090(5) 0.090(5) 0.135(6) -0.015(5) -0.015(5) 0.066(5)
OB7 0.080(4) 0.080(4) 0.115(6) 0.003(3) -0.003(3) 0.035(5)
OB9 0.19(2) 0.19(2) 0.043(10) 0.000 0.000 0.097(10)
OB2 0.127(8) 0.125(8) 0.084(5) 0.000 0.000 0.083(7)
OB8 0.059 0.061 0.180 -0.050 -0.025 0.030
OB10 0.096 0.087 0.144 0.000 0.000 0.043
OB11 0.195 0.195 0.059 -0.013 0.013 0.123

loop_
_atom_type_symbol
_atom_type_description
_atom_type_scat_dispersion_real
_atom_type_scat_dispersion_imag
_atom_type_scat_source
Si Si 0.0781 0.0663 'International Tables Vol C Tables 4.2.6.8 and 6.1.1.4'
O O 0.0101 0.0057 'International Tables Vol C Tables 4.2.6.8 and 6.1.1.4'
Ge Ge 0.1924 1.7125 'International Tables Vol C Tables 4.2.6.8 and 6.1.1.4'

loop_
_geom_angle_atom_site_label_1
_geom_angle_atom_site_label_2
_geom_angle_atom_site_label_3
_geom_angle
_geom_angle_site_symmetry_1
_geom_angle_site_symmetry_3
O2 Ge1 O3 115.9(5) . .
O2 Ge1 O7 117.1(5) . .
O3 Ge1 O7 114.0(4) . .
O2 Ge1 O1 102.4(4) . .
O3 Ge1 O1 100.4(3) . .
O7 Ge1 O1 103.7(4) . .
O9 Ge2 O8 109.0(4) . 3_565
O9 Ge2 O8 109.0(4) . .
O8 Ge2 O8 109.9(4) 3_565 .
O9 Ge2 O8 109.0(4) . 2_665
O8 Ge2 O8 109.9(4) 3_565 2_665
O8 Ge2 O8 109.9(4) . 2_665
O11 Ge3 O11 106.2(10) . 16
O11 Ge3 O10 110.7(3) . 2_665
O11 Ge3 O10 110.7(3) 16 2_665
O11 Ge3 O10 110.7(3) . .
O11 Ge3 O10 110.7(3) 16 .
O10 Ge3 O10 107.9(10) 2_665 .
O8 Ge4 O11 112.0(6) . 2_665
O8 Ge4 O1 110.4(3) . 20
O11 Ge4 O1 107.0(3) 2_665 20
O8 Ge4 O1 110.4(3) . .
O11 Ge4 O1 107.0(3) 2_665 .
O1 Ge4 O1 109.8(4) 20 .
Ge4 O1 Ge1 130.6(4) . .
Si1 O2 Ge1 135.7(7) 16_556 .
Ge1 O2 Ge1 135.7(7) 16_556 .
Si1 O3 Ge1 130.0(6) 22 .
Ge1 O3 Ge1 130.0(6) 22 .
Si1 O7 Ge1 132.2(6) 19_665 .
Ge1 O7 Ge1 132.2(6) 19_665 .
Ge2 O8 Ge4 168.7(8) . .
Ge2 O9 Si2 180.000(1) . 16_556
Ge2 O9 Ge2 180.000(1) . 16_556
Si3 O10 Ge3 132.1(10) 3_565 .
Ge3 O10 Ge3 132.1(10) 3_565 .
Ge3 O11 Si4 151.4(9) . 3_565
Ge3 O11 Ge4 151.4(9) . 3_565
OB1 GeB1 OB2 103(3) 16_556 .
OB1 GeB1 OB7 99(3) 16_556 16_556
OB2 GeB1 OB7 119(3) . 16_556
OB1 GeB1 OB3 97(2) 16_556 16_556
OB2 GeB1 OB3 126(3) . 16_556
OB7 GeB1 OB3 107(3) 16_556 16_556
OB9 GeB2 OB8 106.4(6) . 18_566
OB9 GeB2 OB8 106.4(6) . 16_556
OB8 GeB2 OB8 112.4(5) 18_566 16_556
OB9 GeB2 OB8 106.4(6) . 17_666
OB8 GeB2 OB8 112.4(5) 18_566 17_666
OB8 GeB2 OB8 112.4(5) 16_556 17_666
OB10 GeB3 OB10 112.0(18) 3_565 2_665
OB10 GeB3 OB11 112.8(3) 3_565 16_556
OB10 GeB3 OB11 112.8(2) 2_665 16_556
OB10 GeB3 OB11 112.8(3) 3_565 .
OB10 GeB3 OB11 112.8(2) 2_665 .
OB11 GeB3 OB11 92.4(15) 16_556 .
SiB4 OB1 GeB1 135(3) 16_556 16_556
GeB4 OB1 GeB1 135(3) 16_556 16_556
SiB4 OB1 SiB1 135(3) 16_556 16_556
GeB4 OB1 SiB1 135(3) 16_556 16_556
SiB1 OB3 SiB1 119(4) 16_556 7_556
GeB1 OB3 SiB1 119(4) 16_556 7_556
SiB1 OB3 GeB1 119(4) 16_556 7_556
GeB1 OB3 GeB1 119(4) 16_556 7_556
SiB1 OB7 GeB1 128(4) 10_666 16_556
GeB1 OB7 GeB1 128(4) 10_666 16_556
SiB1 OB7 SiB1 128(4) 10_666 16_556
GeB1 OB7 SiB1 128(4) 10_666 16_556
SiB2 OB9 GeB2 180.000(3) 16 .
GeB2 OB9 GeB2 180.000(2) . 16
GeB1 OB2 SiB1 136(5) . 16
GeB1 OB2 GeB1 136(5) . 16
SiB4 OB8 GeB2 163.7(6) 16_556 16_556
GeB4 OB8 GeB2 163.7(6) 16_556 16_556
SiB4 OB8 SiB2 163.7(6) 16_556 16_556
GeB4 OB8 SiB2 163.7(6) 16_556 16_556
SiB3 OB10 SiB3 128.0(19) 2_665 3_565
GeB3 OB10 SiB3 128.0(19) 2_665 3_565
SiB3 OB10 GeB3 128.0(19) 2_665 3_565
GeB3 OB10 GeB3 128.0(19) 2_665 3_565
SiB4 OB11 GeB3 138.5(8) 16_556 .
GeB4 OB11 GeB3 138.5(8) 16_556 .

loop_
_geom_bond_atom_site_label_1
_geom_bond_atom_site_label_2
_geom_bond_distance
_geom_bond_site_symmetry_2
Ge1 O2 1.687(4) .
Ge1 O3 1.696(4) .
Ge1 O7 1.706(4) .
Ge1 O1 1.722(6) .
Ge2 O9 1.551(3) .
Ge2 O8 1.583(7) 3_565
Ge2 O8 1.583(7) .
Ge2 O8 1.583(7) 2_665
Ge3 O11 1.566(10) .
Ge3 O11 1.566(10) 16
Ge3 O10 1.620(6) 2_665
Ge3 O10 1.620(6) .
Ge4 O8 1.613(7) .
Ge4 O11 1.639(9) 2_665
Ge4 O1 1.644(5) 20
Ge4 O1 1.644(5) .
O2 Si1 1.687(4) 16_556
O2 Ge1 1.687(4) 16_556
O3 Si1 1.696(4) 22
O3 Ge1 1.696(4) 22
O7 Si1 1.706(4) 19_665
O7 Ge1 1.706(4) 19_665
O9 Si2 1.551(3) 16_556
O9 Ge2 1.551(3) 16_556
O10 Si3 1.620(6) 3_565
O10 Ge3 1.620(6) 3_565
O11 Si4 1.639(9) 3_565
O11 Ge4 1.639(9) 3_565
GeB1 OB1 1.70(4) 16_556
GeB1 OB2 1.70(3) .
GeB1 OB7 1.73(3) 16_556
GeB1 OB3 1.79(3) 16_556
GeB2 OB9 1.559(18) .
GeB2 OB8 1.615(5) 18_566
GeB2 OB8 1.615(5) 16_556
GeB2 OB8 1.615(5) 17_666
GeB3 OB10 1.579(17) 3_565
GeB3 OB10 1.579(17) 2_665
GeB3 OB11 1.71(2) 16_556
GeB3 OB11 1.71(2) .
OB1 SiB4 1.60(4) 16_556
OB1 GeB4 1.60(4) 16_556
OB1 GeB1 1.70(4) 16_556
OB1 SiB1 1.70(4) 16_556
OB3 SiB1 1.79(3) 16_556
OB3 GeB1 1.79(3) 16_556
OB3 SiB1 1.79(3) 7_556
OB3 GeB1 1.79(3) 7_556
OB7 SiB1 1.73(3) 10_666
OB7 GeB1 1.73(3) 10_666
OB7 GeB1 1.73(3) 16_556
OB7 SiB1 1.73(3) 16_556
OB9 SiB2 1.559(18) 16
OB9 GeB2 1.559(18) 16
OB2 SiB1 1.70(3) 16
OB2 GeB1 1.70(3) 16
OB8 SiB4 1.5898(12) 16_556
OB8 GeB4 1.5898(12) 16_556
OB8 GeB2 1.615(5) 16_556
OB8 SiB2 1.615(5) 16_556
OB10 SiB3 1.579(17) 2_665
OB10 GeB3 1.579(17) 2_665
OB10 SiB3 1.579(17) 3_565
OB10 GeB3 1.579(17) 3_565
OB11 SiB4 1.6529(11) 16_556
OB11 GeB4 1.6529(11) 16_556

loop_
_platon_squeeze_void_nr
_platon_squeeze_void_average_x
_platon_squeeze_void_average_y
_platon_squeeze_void_average_z
_platon_squeeze_void_volume
_platon_squeeze_void_count_electrons
_platon_squeeze_void_content
1 0.000 0.000 -0.024 1432 147 ' '
